data_8104333
loop_
_publ_author_name
'Rozhdestvenskaya, I.V.'
'Nikishova, L.V.'
'Lazebnik, Yu.D.'
'Lazebnik, K.A.'

_publ_section_title
;
 The crystal structure of tokkoite and its relation to the structure of
 tinaksite
;
_journal_name_full 'Zeitschrift fuer Kristallographie (149,1979-)'
_journal_page_first 195
_journal_page_last 204
_journal_volume 189
_journal_year 1989
_chemical_formula_sum 'Ca3.6 Fe0.4 H2 K1.85 Na0.15 O20 Si7'
_chemical_name_systematic '(K1.85 Na0.15) (Ca3.6 Fe0.4) (Si7 O18 (O H)) (O H)'
_space_group_IT_number 2
_symmetry_space_group_name_Hall '-P 1'
_symmetry_space_group_name_H-M 'P -1'
_cell_angle_alpha 89.92
_cell_angle_beta 99.75
_cell_angle_gamma 92.89
_cell_formula_units_Z 2
_cell_length_a 10.438
_cell_length_b 12.511
_cell_length_c 7.112
_cell_volume 914.152
_citation_journal_id_ASTM ZEKRDZ
_cod_data_source_file Rozhdestvenskaya_ZEKRDZ_1989_1946.cif
_cod_data_source_block H2Ca3.6Fe0.4K1.85Na0.15O20Si7
_cod_original_cell_volume 914.1516
_cod_original_formula_sum 'H2 Ca3.6 Fe0.4 K1.85 Na0.15 O20 Si7'
_cod_database_code 8104333

loop_
_symmetry_equiv_pos_as_xyz
x,y,z
-x,-y,-z

loop_
_atom_site_label
_atom_site_type_symbol
_atom_site_fract_x
_atom_site_fract_y
_atom_site_fract_z
_atom_site_occupancy
_atom_site_U_iso_or_equiv
O17 O-2 0.0315 0.4036 0.3786 1 0.0
Si6 Si+4 0.2842 -0.0167 0.6949 1 0.0
Si1 Si+4 0.3196 0.8096 0.4191 1 0.0
O12 O-2 0.4205 0.7277 0.9129 1 0.0
Ca2 Ca+2 0.0077 -0.1188 0.3748 1 0.0
O4 O-2 0.4753 0.4274 0.2467 1 0.0
O6 O-2 0.173 0.7656 0.3941 1 0.0
Fe2 Fe+2 0.1208 0.5872 -0.092 0.25 0.0
Ca4 Ca+2 0.1241 0.5831 0.4042 1 0.0
O1 O-2 0.3405 0.1073 0.7022 1 0.0
O11 O-2 0.4186 0.7263 0.5426 1 0.0
O5 O-2 0.0936 0.1938 -0.0674 1 0.0
O16 O-2 0.0334 0.4052 0.8847 1 0.0
K2 K+1 0.4419 0.3564 0.7323 1 0.0
Si2 Si+4 0.3241 -0.1891 -0.0104 1 0.0
O8 O-2 0.3487 -0.0724 -0.1023 1 0.0
O7 O-2 0.1311 -0.0258 0.6599 1 0.0
H1 H+1 0.403 0.104 0.73 1 0.0
O10 O-2 0.3811 0.8234 0.2204 1 0.0
O19 O-2 0.261 0.5352 0.1891 1 0.0
Si5 Si+4 0.3178 0.4211 0.2018 1 0.0
O18 O-2 0.2697 0.578 0.6945 1 0.0
O15 O-2 0.083 0.1948 0.3646 1 0.0
Ca3 Ca+2 0.1208 0.5872 -0.092 0.75 0.0
Si4 Si+4 0.1328 0.3119 0.4347 1 0.0
Na1 Na+1 0.3189 0.1155 0.208 0.15 0.0
Ca1 Ca+2 0.0244 -0.1176 -0.1151 0.85 0.0
O20 O-2 0.1001 0.981 0.1504 1 0.0
Si7 Si+4 0.401 0.6484 0.7248 1 0.0
Si3 Si+4 0.1355 0.3134 -0.1203 1 0.0
K1 K+1 0.3189 0.1155 0.208 0.85 0.0
O9 O-2 0.3428 -0.0743 0.522 1 0.0
Fe1 Fe+2 0.0244 -0.1176 -0.1151 0.15 0.0
O2 O-2 0.2778 0.35 0.0062 1 0.0
O14 O-2 0.1777 0.7688 -0.0626 1 0.0
O3 O-2 0.2727 0.346 0.3716 1 0.0
O13 O-2 0.1714 0.3058 0.669 1 0.0
